data_4313819
loop_
_publ_author_name
'Craig B. Pamplin'
'Steven J. Rettig'
'Brian O. Patrick'
'Brian R. James'

_publ_contact_author_address
;
Dept. of Chemistry
University of British Columbia
2036 Main Mall
Vancouver, BC, Canada
V6T 1Z1
;
_publ_contact_author_email ' brj@chem.ubc.ca '
_publ_contact_author_fax ' 604 822-2847 '
_publ_contact_author_name ' Prof. Brian R. James'
_publ_contact_author_phone ' 604 822-6645 '
_publ_section_title
;
 Solution Behavior and Structural Diversity of
 Bis(dialkylphosphino)methane Complexes of Palladium
;
_journal_name_full 'Inorganic Chemistry'
_journal_page_first 4117
_journal_page_last 4126
_journal_paper_doi 10.1021/ic030048o
_journal_volume 42
_journal_year 2003
_chemical_formula_moiety 'C10 H28 Br4 P4 Pd2 '
_chemical_formula_sum 'C10 H28 Br4 P4 Pd2'
_chemical_formula_weight 804.64
_space_group_IT_number 14
_symmetry_cell_setting monoclinic
_symmetry_Int_Tables_number 14
_symmetry_space_group_name_Hall '-P 2yn'
_symmetry_space_group_name_H-M 'P 1 21/n 1'
_audit_creation_date 1998-09-21
_audit_creation_method 'by teXsan v1.8'
_audit_update_record
;
?
;
_cell_angle_alpha 90
_cell_angle_beta 98.5516(8)
_cell_angle_gamma 90
_cell_formula_units_Z 2
_cell_length_a 8.7158(12)
_cell_length_b 8.1239(8)
_cell_length_c 15.8295(5)
_cell_measurement_reflns_used 7116
_cell_measurement_temperature 180.2
_cell_measurement_theta_max 30.5
_cell_measurement_theta_min 2.0
_cell_volume 1108.37(19)
_computing_cell_refinement 'd*TREK (MSC, 1996-1998)'
_computing_data_collection 'd*TREK (MSC, 1996-1998)'
_computing_data_reduction 'd*TREK (MSC, 1996-1998)'
_computing_publication_material 'teXsan (MSC, 1992-1997)'
_computing_structure_refinement 'teXsan (MSC, 1992-1997)'
_diffrn_ambient_temperature 180.2
_diffrn_detector_area_resol_mean 11.76
_diffrn_measurement_device_type 'Rigaku/ADSC CCD'
_diffrn_measurement_method 'area detector'
_diffrn_orient_matrix_UB_11 0.00000
_diffrn_orient_matrix_UB_12 0.00000
_diffrn_orient_matrix_UB_13 0.00000
_diffrn_orient_matrix_UB_21 0.00000
_diffrn_orient_matrix_UB_22 0.00000
_diffrn_orient_matrix_UB_23 0.00000
_diffrn_orient_matrix_UB_31 0.00000
_diffrn_orient_matrix_UB_32 0.00000
_diffrn_orient_matrix_UB_33 0.00000
_diffrn_radiation_detector CCD
_diffrn_radiation_monochromator graphite
_diffrn_radiation_source 'X-ray tube'
_diffrn_radiation_type 'Mo K\a'
_diffrn_radiation_wavelength 0.7107
_diffrn_reflns_av_R_equivalents 0.04034
_diffrn_reflns_av_sigmaI/netI 0.070
_diffrn_reflns_limit_h_max 10
_diffrn_reflns_limit_h_min -10
_diffrn_reflns_limit_k_max 9
_diffrn_reflns_limit_k_min -11
_diffrn_reflns_limit_l_max 19
_diffrn_reflns_limit_l_min -22
_diffrn_reflns_number 9606
_diffrn_reflns_reduction_process 'Lp corrections applied'
_diffrn_reflns_theta_max 30.52
_diffrn_reflns_theta_min 2.37
_diffrn_standards_decay_% 0.00
_diffrn_standards_interval_count 0
_diffrn_standards_number 0
_exptl_absorpt_coefficient_mu 9.134
_exptl_absorpt_correction_T_max 1.000
_exptl_absorpt_correction_T_min 0.592
_exptl_absorpt_correction_type multi-scan
_exptl_absorpt_process_details
;
d*TREK (MSC, 1996-1998)
;
_exptl_crystal_colour orange
_exptl_crystal_density_diffrn 2.411
_exptl_crystal_density_meas ?
_exptl_crystal_description prism
_exptl_crystal_F_000 760.00
_exptl_crystal_size_max 0.25
_exptl_crystal_size_mid 0.15
_exptl_crystal_size_min 0.10
_refine_diff_density_max 1.41
_refine_diff_density_min -1.73
_refine_ls_extinction_coef 0.00000261(4)
_refine_ls_extinction_expression 'equ(3) Acta Cryst.(1968) A24, p213.'
_refine_ls_extinction_method 'Zachariasen (1967)'
_refine_ls_goodness_of_fit_all 1.783
_refine_ls_goodness_of_fit_ref 1.783
_refine_ls_hydrogen_treatment noref
_refine_ls_matrix_type full
_refine_ls_number_constraints 0
_refine_ls_number_parameters 92
_refine_ls_number_reflns 2811
_refine_ls_number_restraints 0
_refine_ls_R_factor_all 0.0686
_refine_ls_R_factor_gt 0.036
_refine_ls_shift/su_max 0.0000
_refine_ls_shift/su_mean 0.0000
_refine_ls_structure_factor_coef Fsqd
_refine_ls_weighting_details 'w = 1/[\s^2^(Fo^2^)]'
_refine_ls_weighting_scheme sigma
_refine_ls_wR_factor_all 0.0722
_refine_ls_wR_factor_ref 0.035
_reflns_number_gt 1933
_reflns_number_total 2811
_reflns_threshold_expression I>3.00\s(I)
_cod_data_source_file ic030048o_2.cif
_cod_data_source_block bj276/CP980917/#3b
_cod_depositor_comments
;
The following automatic conversions were performed:

'_exptl_crystal_density_meas' value 'not measured' was changed to '?'
- the value is perceived as not measured.

Automatic conversion script
Id: cif_fix_values 3008 2015-01-20 13:52:24Z robertas 
;
_cod_original_cell_volume 1108.4(2)
_cod_original_sg_symbol_H-M 'P 21/n '
_cod_original_formula_sum 'C10 H28 Br4 P4 Pd2 '
_cod_database_code 4313819

loop_
_symmetry_equiv_pos_as_xyz
'   +x,   +y,   +z'
1/2-x,1/2+y,1/2-z
'   -x,   -y,   -z'
1/2+x,1/2-y,1/2+z

loop_
_atom_site_label
_atom_site_fract_x
_atom_site_fract_y
_atom_site_fract_z
_atom_site_U_iso_or_equiv
_atom_site_occupancy
_atom_site_refinement_flags
_atom_site_adp_type
_atom_site_calc_flag
_atom_site_calc_attached_atom
Pd(1) 0.17640(6) 0.46870(5) 0.47303(3) 0.01228(11) 1.000 . Uani d ?
Br(1) 0.16800(9) 0.25662(8) 0.58097(4) 0.0248(2) 1.000 . Uani d ?
Br(2) 0.23287(9) 0.65224(8) 0.36030(4) 0.0292(2) 1.000 . Uani d ?
P(1) 0.2873(2) 0.6580(2) 0.57374(10) 0.0159(4) 1.000 . Uani d ?
P(2) -0.0443(2) 0.7094(2) 0.62633(10) 0.0146(4) 1.000 . Uani d ?
C(1) 0.1365(7) 0.7954(7) 0.5955(4) 0.018(2) 1.000 . Uani d ?
C(2) 0.3815(8) 0.5826(8) 0.6766(4) 0.028(2) 1.000 . Uani d ?
C(3) 0.4318(8) 0.7984(8) 0.5447(5) 0.031(2) 1.000 . Uani d ?
C(4) 0.0126(8) 0.6310(7) 0.7343(4) 0.021(2) 1.000 . Uani d ?
C(5) -0.1552(8) 0.8923(8) 0.6402(4) 0.027(2) 1.000 . Uani d ?
H(1) 0.1820 0.8676 0.6422 0.021 1.000 . Uiso c ?
H(2) 0.1063 0.8610 0.5438 0.021 1.000 . Uiso c ?
H(3) 0.3135 0.5031 0.6993 0.033 1.000 . Uiso c ?
H(4) 0.4795 0.5289 0.6695 0.033 1.000 . Uiso c ?
H(5) 0.4023 0.6751 0.7164 0.033 1.000 . Uiso c ?
H(6) 0.5282 0.7381 0.5414 0.037 1.000 . Uiso c ?
H(7) 0.3940 0.8479 0.4891 0.037 1.000 . Uiso c ?
H(8) 0.4516 0.8852 0.5880 0.037 1.000 . Uiso c ?
H(9) -0.0775 0.5811 0.7547 0.025 1.000 . Uiso c ?
H(10) 0.0941 0.5479 0.7341 0.025 1.000 . Uiso c ?
H(11) 0.0518 0.7218 0.7723 0.025 1.000 . Uiso c ?
H(12) -0.0986 0.9602 0.6858 0.032 1.000 . Uiso c ?
H(13) -0.1711 0.9551 0.5868 0.032 1.000 . Uiso c ?
H(14) -0.2560 0.8611 0.6557 0.032 1.000 . Uiso c ?

loop_
_atom_site_aniso_label
_atom_site_aniso_U_11
_atom_site_aniso_U_22
_atom_site_aniso_U_33
_atom_site_aniso_U_12
_atom_site_aniso_U_13
_atom_site_aniso_U_23
Pd(1) 0.0145(3) 0.0108(2) 0.0120(2) -0.0005(2) 0.0036(2) -0.0003(2)
Br(1) 0.0360(5) 0.0192(3) 0.0181(3) -0.0043(3) 0.0000(3) 0.0075(3)
Br(2) 0.0439(5) 0.0232(4) 0.0233(4) -0.0078(3) 0.0137(3) 0.0064(3)
P(1) 0.0144(9) 0.0148(7) 0.0181(8) -0.0009(7) 0.0008(7) -0.0007(7)
P(2) 0.0179(10) 0.0128(7) 0.0129(7) 0.0021(7) 0.0011(7) -0.0031(6)
C(1) 0.017(4) 0.010(3) 0.024(3) -0.002(3) -0.003(3) -0.006(3)
C(2) 0.024(4) 0.028(4) 0.025(4) 0.012(3) -0.014(3) -0.003(3)
C(3) 0.026(4) 0.028(4) 0.037(4) -0.009(3) 0.000(4) -0.013(3)
C(4) 0.032(4) 0.025(4) 0.005(3) 0.006(3) 0.004(3) 0.000(3)
C(5) 0.026(4) 0.025(4) 0.030(4) 0.012(3) 0.005(3) -0.014(3)

loop_
_atom_type_symbol
_atom_type_oxidation_number
_atom_type_number_in_cell
_atom_type_scat_dispersion_real
_atom_type_scat_dispersion_imag
_atom_type_scat_source
C 0 20 0.002 0.002
;International Tables for Crystallography
(1992, Vol. C, Tables 4.2.6.8 and 6.1.1.1)
;
H 0 56 0.000 0.000
;International Tables for Crystallography
(1992, Vol. C, Table 6.1.1.2)
;
Br 0 8 -0.374 2.456
;International Tables for Crystallography
(1992, Vol. C, Tables 4.2.6.8 and 6.1.1.1)
;
P 0 8 0.090 0.095
;International Tables for Crystallography
(1992, Vol. C, Tables 4.2.6.8 and 6.1.1.1)
;
Pd 0 4 -1.177 1.007
;International Tables for Crystallography
(1992, Vol. C, Tables 4.2.6.8 and 6.1.1.1)
;

loop_
_geom_angle_atom_site_label_1
_geom_angle_atom_site_label_2
_geom_angle_atom_site_label_3
_geom_angle
_geom_angle_site_symmetry_1
_geom_angle_site_symmetry_2
_geom_angle_site_symmetry_3
_geom_angle_publ_flag
Br(1) Pd(1) Br(2) 168.34(3) . . . yes
Br(1) Pd(1) P(1) 92.28(5) . . . yes
Br(1) Pd(1) P(2) 88.33(4) . . 3_566 yes
Br(2) Pd(1) P(1) 89.35(5) . . . yes
Br(2) Pd(1) P(2) 91.09(5) . . 3_566 yes
P(1) Pd(1) P(2) 174.82(6) . . 3_566 yes
Pd(1) P(1) C(1) 107.6(2) . . . yes
Pd(1) P(1) C(2) 118.6(2) . . . yes
Pd(1) P(1) C(3) 118.6(2) . . . yes
C(1) P(1) C(2) 106.5(3) . . . yes
C(1) P(1) C(3) 102.4(3) . . . yes
C(2) P(1) C(3) 101.6(3) . . . yes
Pd(1) P(2) C(1) 114.4(2) 3_566 . . yes
Pd(1) P(2) C(4) 117.2(2) 3_566 . . yes
Pd(1) P(2) C(5) 112.1(2) 3_566 . . yes
C(1) P(2) C(4) 104.8(3) . . . yes
C(1) P(2) C(5) 102.3(3) . . . yes
C(4) P(2) C(5) 104.5(3) . . . yes
P(1) C(1) P(2) 119.4(3) . . . yes
P(1) C(1) H(1) 106.9 . . . no
P(1) C(1) H(2) 106.9 . . . no
P(2) C(1) H(1) 106.9 . . . no
P(2) C(1) H(2) 106.9 . . . no
H(1) C(1) H(2) 109.5 . . . no
P(1) C(2) H(3) 109.5 . . . no
P(1) C(2) H(4) 109.5 . . . no
P(1) C(2) H(5) 109.5 . . . no
H(3) C(2) H(4) 109.5 . . . no
H(3) C(2) H(5) 109.5 . . . no
H(4) C(2) H(5) 109.5 . . . no
P(1) C(3) H(6) 109.5 . . . no
P(1) C(3) H(7) 109.5 . . . no
P(1) C(3) H(8) 109.5 . . . no
H(6) C(3) H(7) 109.5 . . . no
H(6) C(3) H(8) 109.5 . . . no
H(7) C(3) H(8) 109.5 . . . no
P(2) C(4) H(9) 109.5 . . . no
P(2) C(4) H(10) 109.5 . . . no
P(2) C(4) H(11) 109.5 . . . no
H(9) C(4) H(10) 109.5 . . . no
H(9) C(4) H(11) 109.5 . . . no
H(10) C(4) H(11) 109.5 . . . no
P(2) C(5) H(12) 109.5 . . . no
P(2) C(5) H(13) 109.5 . . . no
P(2) C(5) H(14) 109.5 . . . no
H(12) C(5) H(13) 109.5 . . . no
H(12) C(5) H(14) 109.5 . . . no
H(13) C(5) H(14) 109.5 . . . no

loop_
_geom_bond_atom_site_label_1
_geom_bond_atom_site_label_2
_geom_bond_distance
_geom_bond_site_symmetry_1
_geom_bond_site_symmetry_2
_geom_bond_publ_flag
Pd(1) Br(1) 2.4353(8) . . yes
Pd(1) Br(2) 2.4312(8) . . yes
Pd(1) P(1) 2.320(2) . . yes
Pd(1) P(2) 2.314(2) . 3_566 yes
P(1) C(1) 1.797(6) . . yes
P(1) C(2) 1.817(6) . . yes
P(1) C(3) 1.808(7) . . yes
P(2) C(1) 1.855(6) . . yes
P(2) C(4) 1.823(6) . . yes
P(2) C(5) 1.804(6) . . yes
C(1) H(1) 0.98 . . no
C(1) H(2) 0.98 . . no
C(2) H(3) 0.98 . . no
C(2) H(4) 0.98 . . no
C(2) H(5) 0.98 . . no
C(3) H(6) 0.98 . . no
C(3) H(7) 0.98 . . no
C(3) H(8) 0.98 . . no
C(4) H(9) 0.98 . . no
C(4) H(10) 0.98 . . no
C(4) H(11) 0.98 . . no
C(5) H(12) 0.98 . . no
C(5) H(13) 0.98 . . no
C(5) H(14) 0.98 . . no

loop_
_geom_contact_atom_site_label_1
_geom_contact_atom_site_label_2
_geom_contact_distance
_geom_contact_site_symmetry_1
_geom_contact_site_symmetry_2
_geom_contact_publ_flag
Pd(1) Pd(1) 3.3503(10) . 3_566 no
Br(1) C(1) 3.766(5) . 1_545 no
Br(1) C(4) 3.862(6) . 2_546 no
Br(2) C(5) 3.761(6) . 3_576 no
Br(2) C(5) 3.772(7) . 4_564 no
Br(2) C(4) 3.803(6) . 4_564 no
Pd(1) H(6) 3.1115 . 3_666 no
Br(1) H(11) 3.1228 . 2_546 no
Br(2) H(4) 3.0041 . 3_666 no
C(2) H(12) 2.8447 . 2_546 no
H(3) H(11) 2.5783 . 2_546 no
H(4) H(12) 2.4352 . 2_546 no
H(6) H(14) 2.6069 . 1_655 no
H(8) H(14) 2.6214 . 1_655 no

loop_
_geom_torsion_atom_site_label_1
_geom_torsion_atom_site_label_2
_geom_torsion_atom_site_label_3
_geom_torsion_atom_site_label_4
_geom_torsion_site_symmetry_1
_geom_torsion_site_symmetry_2
_geom_torsion_site_symmetry_3
_geom_torsion_site_symmetry_4
_geom_torsion
_geom_torsion_publ_flag
Pd(1) P(1) C(1) P(2) . . . . 52.9(4) no
Pd(1) P(2) C(1) P(1) . 3_566 3_566 3_566 58.2(4) no
Br(1) Pd(1) P(1) C(1) . . . . -101.7(2) no
Br(1) Pd(1) P(1) C(2) . . . . 19.0(3) no
Br(1) Pd(1) P(1) C(3) . . . . 142.9(3) no
Br(1) Pd(1) P(2) C(1) . . 3_566 3_566 52.5(2) no
Br(1) Pd(1) P(2) C(4) . . 3_566 3_566 175.7(3) no
Br(1) Pd(1) P(2) C(5) . . 3_566 3_566 -63.4(3) no
Br(2) Pd(1) P(1) C(1) . . . . 89.8(2) no
Br(2) Pd(1) P(1) C(2) . . . . -149.4(3) no
Br(2) Pd(1) P(1) C(3) . . . . -25.5(3) no
Br(2) Pd(1) P(2) C(1) . . 3_566 3_566 -139.2(2) no
Br(2) Pd(1) P(2) C(4) . . 3_566 3_566 -15.9(3) no
Br(2) Pd(1) P(2) C(5) . . 3_566 3_566 104.9(3) no
P(1) Pd(1) P(2) C(1) . . 3_566 3_566 -44.3(7) no
P(1) Pd(1) P(2) C(4) . . 3_566 3_566 79.0(7) no
P(1) Pd(1) P(2) C(5) . . 3_566 3_566 -160.2(7) no
P(1) C(1) P(2) C(4) . . . . 71.5(4) no
P(1) C(1) P(2) C(5) . . . . -179.7(4) no
P(2) Pd(1) P(1) C(1) . 3_566 3_566 3_566 5.2(8) no
P(2) Pd(1) P(1) C(2) . 3_566 3_566 3_566 -115.6(7) no
P(2) Pd(1) P(1) C(3) . 3_566 3_566 3_566 120.5(7) no
P(2) C(1) P(1) C(2) . . . . -75.2(4) no
P(2) C(1) P(1) C(3) . . . . 178.6(4) no
